data_4087705
loop_
_publ_author_name
'Miesel, Dominique'
'Hildebrandt, Alexander'
'Korb, Marcus'
'Schaarschmidt, Dieter'
'Lang, Heinrich'

_publ_section_title
;
 Transition-Metal Carbonyl Complexes of
 2,5-Diferrocenyl-1-phenyl-1H-phosphole
;
_journal_issue 17
_journal_name_full Organometallics
_journal_page_first 4293
_journal_paper_doi 10.1021/acs.organomet.5b00520
_journal_volume 34
_journal_year 2015
_chemical_formula_moiety 'C64 H50 Fe4 O4 P2 W, C2 H4 Cl4'
_chemical_formula_sum 'C66 H54 Cl4 Fe4 O4 P2 W'
_chemical_formula_weight 1522.08
_space_group_crystal_system orthorhombic
_space_group_IT_number 60
_space_group_name_Hall '-P 2n 2ab'
_space_group_name_H-M_alt 'P b c n'
_atom_sites_solution_hydrogens geom
_audit_creation_method SHELXL-2013
_cell_angle_alpha 90
_cell_angle_beta 90
_cell_angle_gamma 90
_cell_formula_units_Z 4
_cell_length_a 12.0616(2)
_cell_length_b 17.2266(3)
_cell_length_c 27.9283(5)
_cell_measurement_reflns_used 17162
_cell_measurement_temperature 110.00(10)
_cell_measurement_theta_max 28.3200
_cell_measurement_theta_min 3.3600
_cell_volume 5802.95(17)
_computing_cell_refinement
;
CrysAlisPro, Agilent Technologies,
Version 1.171.36.28 (release 01-02-2013 CrysAlis171 .NET)
(compiled Feb  1 2013,16:14:44)
;
_computing_data_collection
;
CrysAlisPro, Agilent Technologies,
Version 1.171.36.28 (release 01-02-2013 CrysAlis171 .NET)
(compiled Feb  1 2013,16:14:44)
;
_computing_data_reduction
;
CrysAlisPro, Agilent Technologies,
Version 1.171.36.28 (release 01-02-2013 CrysAlis171 .NET)
(compiled Feb  1 2013,16:14:44)
;
_computing_structure_refinement 'SHELXL-2013 (Sheldrick, 2013)'
_computing_structure_solution 'SHELXS-2013 (Sheldrick, 2013)'
_diffrn_ambient_temperature 110.00(10)
_diffrn_measured_fraction_theta_full 0.995
_diffrn_measured_fraction_theta_max 0.995
_diffrn_measurement_device_type 'oxford gemini s'
_diffrn_measurement_method '\w scans'
_diffrn_radiation_type MoK\a
_diffrn_radiation_wavelength 0.71073
_diffrn_reflns_av_R_equivalents 0.0332
_diffrn_reflns_av_unetI/netI 0.0214
_diffrn_reflns_Laue_measured_fraction_full 0.995
_diffrn_reflns_Laue_measured_fraction_max 0.995
_diffrn_reflns_limit_h_max 14
_diffrn_reflns_limit_h_min -14
_diffrn_reflns_limit_k_max 21
_diffrn_reflns_limit_k_min -18
_diffrn_reflns_limit_l_max 34
_diffrn_reflns_limit_l_min -32
_diffrn_reflns_number 36960
_diffrn_reflns_point_group_measured_fraction_full 0.995
_diffrn_reflns_point_group_measured_fraction_max 0.995
_diffrn_reflns_theta_full 26.000
_diffrn_reflns_theta_max 25.998
_diffrn_reflns_theta_min 2.996
_diffrn_standards_decay_% 0
_diffrn_standards_interval_count 50
_diffrn_standards_interval_time 10
_diffrn_standards_number 2
_exptl_absorpt_coefficient_mu 3.241
_exptl_absorpt_correction_T_max 1.00000
_exptl_absorpt_correction_T_min 0.75797
_exptl_absorpt_correction_type multi-scan
_exptl_absorpt_process_details
;
CrysAlisPro, Agilent Technologies,
Version 1.171.36.28 (release 01-02-2013 CrysAlis171 .NET)
(compiled Feb  1 2013,16:14:44)
Empirical absorption correction using spherical harmonics,
 implemented in SCALE3 ABSPACK scaling algorithm.
;
_exptl_crystal_colour red
_exptl_crystal_density_diffrn 1.742
_exptl_crystal_description block
_exptl_crystal_F_000 3032
_exptl_crystal_size_max 0.38
_exptl_crystal_size_mid 0.3
_exptl_crystal_size_min 0.3
_refine_diff_density_max 1.550
_refine_diff_density_min -1.278
_refine_diff_density_rms 0.092
_refine_ls_extinction_method none
_refine_ls_goodness_of_fit_ref 1.088
_refine_ls_hydrogen_treatment constr
_refine_ls_matrix_type full
_refine_ls_number_parameters 366
_refine_ls_number_reflns 5672
_refine_ls_number_restraints 0
_refine_ls_restrained_S_all 1.088
_refine_ls_R_factor_all 0.0339
_refine_ls_R_factor_gt 0.0286
_refine_ls_shift/su_max 0.001
_refine_ls_shift/su_mean 0.000
_refine_ls_structure_factor_coef Fsqd
_refine_ls_weighting_details 'w=1/[\s^2^(Fo^2^)+(0.0158P)^2^+17.3772P] where P=(Fo^2^+2Fc^2^)/3'
_refine_ls_weighting_scheme calc
_refine_ls_wR_factor_gt 0.0577
_refine_ls_wR_factor_ref 0.0593
_reflns_Friedel_coverage 0.000
_reflns_number_gt 5082
_reflns_number_total 5672
_reflns_threshold_expression 'I > 2\s(I)'
_cod_data_source_file om5b00520_si_001.cif
_cod_data_source_block DM-PW2
_cod_database_code 4087705
_shelx_space_group_comment
;
The symmetry employed for this shelxl refinement is uniquely defined
by the following loop, which should always be used as a source of
symmetry information in preference to the above space-group names.
They are only intended as comments.
;
_shelxl_version_number 2013-4

loop_
_space_group_symop_operation_xyz
'x, y, z'
'-x+1/2, -y+1/2, z+1/2'
'x+1/2, -y+1/2, -z'
'-x, y, -z+1/2'
'-x, -y, -z'
'x-1/2, y-1/2, -z-1/2'
'-x-1/2, y-1/2, z'
'x, -y, z-1/2'

loop_
_atom_site_label
_atom_site_type_symbol
_atom_site_fract_x
_atom_site_fract_y
_atom_site_fract_z
_atom_site_U_iso_or_equiv
_atom_site_adp_type
_atom_site_occupancy
_atom_site_site_symmetry_order
_atom_site_calc_flag
_atom_site_refinement_flags_posn
_atom_site_refinement_flags_adp
_atom_site_refinement_flags_occupancy
C1 C 1.4972(3) -0.18860(18) -0.18915(10) 0.0157(6) Uani 1 1 d . . .
C2 C 1.4068(3) -0.14335(19) -0.19270(11) 0.0194(7) Uani 1 1 d . . .
H2 H 1.4120 -0.0898 -0.1963 0.023 Uiso 1 1 calc R U .
C3 C 1.3007(3) -0.18272(19) -0.19065(11) 0.0181(7) Uani 1 1 d . . .
H3 H 1.2337 -0.1563 -0.1931 0.022 Uiso 1 1 calc R U .
C4 C 1.3058(3) -0.25999(19) -0.18493(11) 0.0156(7) Uani 1 1 d . . .
C5 C 1.6127(3) -0.16503(19) -0.19105(11) 0.0171(7) Uani 1 1 d . . .
C6 C 1.7075(3) -0.2120(2) -0.18078(12) 0.0210(7) Uani 1 1 d . . .
H6 H 1.7056 -0.2632 -0.1702 0.025 Uiso 1 1 calc R U .
C7 C 1.8044(3) -0.1680(2) -0.18934(12) 0.0268(8) Uani 1 1 d . . .
H7 H 1.8770 -0.1854 -0.1857 0.032 Uiso 1 1 calc R U .
C8 C 1.7717(3) -0.0927(2) -0.20455(12) 0.0272(8) Uani 1 1 d . . .
H8 H 1.8191 -0.0522 -0.2127 0.033 Uiso 1 1 calc R U .
C9 C 1.6542(3) -0.0900(2) -0.20519(12) 0.0227(8) Uani 1 1 d . . .
H9 H 1.6112 -0.0472 -0.2134 0.027 Uiso 1 1 calc R U .
C10 C 1.6510(4) -0.1339(3) -0.07045(14) 0.0450(12) Uani 1 1 d . . .
H10 H 1.6066 -0.1753 -0.0609 0.054 Uiso 1 1 calc R U .
C11 C 1.7668(4) -0.1320(3) -0.07023(13) 0.0411(12) Uani 1 1 d . . .
H11 H 1.8135 -0.1719 -0.0604 0.049 Uiso 1 1 calc R U .
C12 C 1.8000(4) -0.0595(3) -0.08747(14) 0.0442(12) Uani 1 1 d . . .
H12 H 1.8727 -0.0426 -0.0913 0.053 Uiso 1 1 calc R U .
C13 C 1.7050(5) -0.0175(3) -0.09785(15) 0.0492(13) Uani 1 1 d . . .
H13 H 1.7032 0.0329 -0.1098 0.059 Uiso 1 1 calc R U .
C14 C 1.6140(4) -0.0624(3) -0.08750(14) 0.0495(14) Uani 1 1 d . . .
H14 H 1.5404 -0.0477 -0.0912 0.059 Uiso 1 1 calc R U .
C15 C 1.2140(3) -0.3149(2) -0.18160(11) 0.0175(7) Uani 1 1 d . . .
C16 C 1.2156(3) -0.3892(2) -0.15899(12) 0.0222(7) Uani 1 1 d . . .
H16 H 1.2758 -0.4114 -0.1434 0.027 Uiso 1 1 calc R U .
C17 C 1.1089(3) -0.4233(2) -0.16458(13) 0.0290(9) Uani 1 1 d . . .
H17 H 1.0873 -0.4718 -0.1533 0.035 Uiso 1 1 calc R U .
C18 C 1.0411(3) -0.3704(2) -0.19026(13) 0.0307(9) Uani 1 1 d . . .
H18 H 0.9674 -0.3782 -0.1989 0.037 Uiso 1 1 calc R U .
C19 C 1.1047(3) -0.3042(2) -0.20042(12) 0.0250(8) Uani 1 1 d . . .
H19 H 1.0799 -0.2605 -0.2167 0.030 Uiso 1 1 calc R U .
C20 C 1.1277(3) -0.2329(2) -0.08143(12) 0.0267(8) Uani 1 1 d . . .
H20 H 1.1854 -0.1973 -0.0840 0.032 Uiso 1 1 calc R U .
C21 C 1.0207(3) -0.2243(2) -0.10094(13) 0.0308(9) Uani 1 1 d . . .
H21 H 0.9950 -0.1818 -0.1182 0.037 Uiso 1 1 calc R U .
C22 C 0.9589(3) -0.2918(3) -0.08963(14) 0.0350(10) Uani 1 1 d . . .
H22 H 0.8859 -0.3015 -0.0984 0.042 Uiso 1 1 calc R U .
C23 C 1.0276(3) -0.3419(2) -0.06267(13) 0.0328(9) Uani 1 1 d . . .
H23 H 1.0077 -0.3903 -0.0506 0.039 Uiso 1 1 calc R U .
C24 C 1.1323(3) -0.3053(2) -0.05723(12) 0.0281(8) Uani 1 1 d . . .
H24 H 1.1930 -0.3252 -0.0408 0.034 Uiso 1 1 calc R U .
C25 C 1.4800(3) -0.31262(19) -0.12299(11) 0.0159(7) Uani 1 1 d . . .
C26 C 1.5620(4) -0.3646(2) -0.10980(13) 0.0341(10) Uani 1 1 d . . .
H26 H 1.6009 -0.3919 -0.1331 0.041 Uiso 1 1 calc R U .
C27 C 1.5861(4) -0.3760(3) -0.06163(14) 0.0492(13) Uani 1 1 d . . .
H27 H 1.6434 -0.4092 -0.0529 0.059 Uiso 1 1 calc R U .
C28 C 1.5257(4) -0.3383(2) -0.02653(13) 0.0338(10) Uani 1 1 d . . .
H28 H 1.5404 -0.3478 0.0056 0.041 Uiso 1 1 calc R U .
C29 C 1.4445(3) -0.2872(2) -0.03924(12) 0.0268(8) Uani 1 1 d . . .
H29 H 1.4041 -0.2614 -0.0158 0.032 Uiso 1 1 calc R U .
C30 C 1.4226(3) -0.2738(2) -0.08709(12) 0.0257(8) Uani 1 1 d . . .
H30 H 1.3682 -0.2380 -0.0955 0.031 Uiso 1 1 calc R U .
C31 C 1.4657(3) -0.47366(19) -0.20433(11) 0.0169(7) Uani 1 1 d . . .
C32 C 1.3385(3) -0.39096(18) -0.27161(11) 0.0156(7) Uani 1 1 d . . .
C33 C 1.2648(5) 0.0016(3) -0.03640(16) 0.0541(13) Uani 1 1 d . . .
H33A H 1.2520 0.0274 -0.0060 0.065 Uiso 1 1 calc R U .
H33B H 1.3094 0.0359 -0.0561 0.065 Uiso 1 1 calc R U .
O1 O 1.4467(2) -0.52608(15) -0.18009(9) 0.0316(6) Uani 1 1 d . . .
O2 O 1.24875(19) -0.39715(14) -0.28427(8) 0.0229(5) Uani 1 1 d . . .
Fe1 Fe 1.70881(4) -0.11508(3) -0.13803(2) 0.01834(11) Uani 1 1 d . . .
Fe2 Fe 1.09598(4) -0.32059(3) -0.12841(2) 0.01929(11) Uani 1 1 d . . .
W1 W 1.5000 -0.38832(2) -0.2500 0.01067(5) Uani 1 2 d S T P
P1 P 1.45093(7) -0.28978(5) -0.18597(3) 0.01246(16) Uani 1 1 d . . .
Cl1 Cl 1.13945(13) -0.01373(10) -0.06423(8) 0.0938(6) Uani 1 1 d . . .
Cl2 Cl 1.33823(11) -0.08364(9) -0.02619(5) 0.0630(4) Uani 1 1 d . . .

loop_
_atom_site_aniso_label
_atom_site_aniso_U_11
_atom_site_aniso_U_22
_atom_site_aniso_U_33
_atom_site_aniso_U_23
_atom_site_aniso_U_13
_atom_site_aniso_U_12
C1 0.0250(17) 0.0158(15) 0.0064(14) -0.0016(12) -0.0025(13) -0.0003(14)
C2 0.0307(19) 0.0142(16) 0.0133(16) -0.0016(13) -0.0038(14) 0.0024(14)
C3 0.0214(17) 0.0223(17) 0.0105(15) -0.0022(13) -0.0027(13) 0.0069(14)
C4 0.0167(16) 0.0221(17) 0.0079(14) -0.0033(13) -0.0017(12) 0.0039(13)
C5 0.0235(17) 0.0183(16) 0.0096(15) -0.0023(13) -0.0021(13) -0.0045(14)
C6 0.0230(18) 0.0229(18) 0.0171(17) -0.0069(14) -0.0008(14) -0.0016(15)
C7 0.0220(19) 0.038(2) 0.0204(18) -0.0129(16) 0.0005(14) -0.0055(16)
C8 0.032(2) 0.033(2) 0.0169(17) -0.0029(15) -0.0006(15) -0.0172(17)
C9 0.032(2) 0.0215(18) 0.0144(16) 0.0002(14) -0.0048(14) -0.0067(15)
C10 0.066(3) 0.051(3) 0.018(2) -0.0135(19) 0.011(2) -0.033(2)
C11 0.058(3) 0.051(3) 0.0146(18) -0.0114(18) -0.0105(18) 0.030(2)
C12 0.039(2) 0.069(3) 0.025(2) -0.026(2) 0.0026(18) -0.024(2)
C13 0.098(4) 0.024(2) 0.026(2) -0.0092(17) -0.001(2) 0.007(3)
C14 0.035(2) 0.092(4) 0.021(2) -0.023(2) -0.0089(18) 0.031(3)
C15 0.0172(16) 0.0255(18) 0.0099(15) -0.0070(13) 0.0019(12) 0.0001(14)
C16 0.0222(18) 0.0228(17) 0.0217(17) -0.0087(15) 0.0074(14) 0.0002(15)
C17 0.032(2) 0.028(2) 0.027(2) -0.0143(16) 0.0144(16) -0.0109(17)
C18 0.0187(18) 0.053(3) 0.0201(18) -0.0147(18) 0.0043(15) -0.0103(18)
C19 0.0188(18) 0.042(2) 0.0147(17) -0.0028(16) 0.0002(13) -0.0003(16)
C20 0.034(2) 0.0283(19) 0.0181(18) -0.0103(15) 0.0017(15) 0.0050(16)
C21 0.033(2) 0.035(2) 0.0240(19) -0.0068(17) 0.0014(16) 0.0161(18)
C22 0.0240(19) 0.052(3) 0.030(2) -0.0135(19) 0.0077(16) 0.0075(19)
C23 0.038(2) 0.038(2) 0.0218(19) -0.0041(17) 0.0177(16) 0.0008(18)
C24 0.034(2) 0.038(2) 0.0120(16) -0.0047(16) 0.0019(15) 0.0076(17)
C25 0.0198(17) 0.0174(16) 0.0106(15) 0.0001(12) -0.0017(12) -0.0029(13)
C26 0.055(3) 0.031(2) 0.0162(18) -0.0039(16) -0.0082(17) 0.022(2)
C27 0.085(4) 0.041(3) 0.022(2) -0.0038(19) -0.015(2) 0.040(3)
C28 0.066(3) 0.0247(19) 0.0104(17) -0.0030(15) -0.0067(17) 0.0035(19)
C29 0.032(2) 0.033(2) 0.0156(17) -0.0056(15) 0.0016(15) 0.0001(17)
C30 0.0261(19) 0.034(2) 0.0166(17) -0.0031(15) -0.0019(14) 0.0069(16)
C31 0.0151(16) 0.0205(17) 0.0150(15) 0.0001(14) 0.0004(12) 0.0009(13)
C32 0.0219(18) 0.0157(16) 0.0092(14) -0.0010(13) 0.0016(13) -0.0004(14)
C33 0.089(4) 0.040(3) 0.033(2) -0.004(2) 0.003(3) -0.012(3)
O1 0.0375(16) 0.0248(14) 0.0325(15) 0.0137(12) 0.0083(12) -0.0002(12)
O2 0.0160(12) 0.0283(14) 0.0244(12) -0.0045(10) -0.0045(10) -0.0010(10)
Fe1 0.0210(2) 0.0187(2) 0.0153(2) -0.00415(19) -0.00238(19) -0.0031(2)
Fe2 0.0177(2) 0.0255(3) 0.0146(2) -0.0062(2) 0.00297(18) 0.0014(2)
W1 0.01184(9) 0.01137(9) 0.00879(8) 0.000 0.00017(7) 0.000
P1 0.0143(4) 0.0136(4) 0.0094(4) -0.0006(3) -0.0011(3) -0.0001(3)
Cl1 0.0591(9) 0.0745(10) 0.1478(16) 0.0715(11) -0.0229(10) -0.0046(8)
Cl2 0.0410(7) 0.0741(9) 0.0737(9) -0.0061(7) -0.0164(6) 0.0081(6)

loop_
_atom_type_symbol
_atom_type_description
_atom_type_scat_dispersion_real
_atom_type_scat_dispersion_imag
_atom_type_scat_source
C C 0.0033 0.0016 'International Tables Vol C Tables 4.2.6.8 and 6.1.1.4'
O O 0.0106 0.0060 'International Tables Vol C Tables 4.2.6.8 and 6.1.1.4'
Fe Fe 0.3463 0.8444 'International Tables Vol C Tables 4.2.6.8 and 6.1.1.4'
W W -0.8490 6.8722 'International Tables Vol C Tables 4.2.6.8 and 6.1.1.4'
P P 0.1023 0.0942 'International Tables Vol C Tables 4.2.6.8 and 6.1.1.4'
Cl Cl 0.1484 0.1585 'International Tables Vol C Tables 4.2.6.8 and 6.1.1.4'
H H 0.0000 0.0000 'International Tables Vol C Tables 4.2.6.8 and 6.1.1.4'

loop_
_geom_angle_atom_site_label_1
_geom_angle_atom_site_label_2
_geom_angle_atom_site_label_3
_geom_angle
_geom_angle_site_symmetry_1
_geom_angle_site_symmetry_3
C2 C1 C5 127.9(3) . .
C2 C1 P1 107.9(2) . .
C5 C1 P1 124.1(2) . .
C1 C2 C3 116.2(3) . .
C1 C2 H2 121.9 . .
C3 C2 H2 121.9 . .
C4 C3 C2 115.3(3) . .
C4 C3 H3 122.3 . .
C2 C3 H3 122.3 . .
C3 C4 C15 128.0(3) . .
C3 C4 P1 108.8(2) . .
C15 C4 P1 123.1(2) . .
C6 C5 C9 106.6(3) . .
C6 C5 C1 127.0(3) . .
C9 C5 C1 126.4(3) . .
C6 C5 Fe1 69.14(18) . .
C9 C5 Fe1 68.20(18) . .
C1 C5 Fe1 128.9(2) . .
C7 C6 C5 108.9(3) . .
C7 C6 Fe1 69.9(2) . .
C5 C6 Fe1 70.28(19) . .
C7 C6 H6 125.5 . .
C5 C6 H6 125.5 . .
Fe1 C6 H6 125.9 . .
C6 C7 C8 108.0(3) . .
C6 C7 Fe1 69.8(2) . .
C8 C7 Fe1 69.3(2) . .
C6 C7 H7 126.0 . .
C8 C7 H7 126.0 . .
Fe1 C7 H7 126.4 . .
C9 C8 C7 108.1(3) . .
C9 C8 Fe1 69.3(2) . .
C7 C8 Fe1 70.1(2) . .
C9 C8 H8 125.9 . .
C7 C8 H8 125.9 . .
Fe1 C8 H8 126.3 . .
C8 C9 C5 108.3(3) . .
C8 C9 Fe1 70.0(2) . .
C5 C9 Fe1 70.68(18) . .
C8 C9 H9 125.8 . .
C5 C9 H9 125.8 . .
Fe1 C9 H9 125.1 . .
C14 C10 C11 107.5(4) . .
C14 C10 Fe1 69.7(2) . .
C11 C10 Fe1 70.0(2) . .
C14 C10 H10 126.2 . .
C11 C10 H10 126.2 . .
Fe1 C10 H10 125.7 . .
C12 C11 C10 107.8(4) . .
C12 C11 Fe1 69.5(2) . .
C10 C11 Fe1 69.9(2) . .
C12 C11 H11 126.1 . .
C10 C11 H11 126.1 . .
Fe1 C11 H11 126.0 . .
C13 C12 C11 107.6(4) . .
C13 C12 Fe1 69.7(2) . .
C11 C12 Fe1 70.3(2) . .
C13 C12 H12 126.2 . .
C11 C12 H12 126.2 . .
Fe1 C12 H12 125.4 . .
C14 C13 C12 108.7(4) . .
C14 C13 Fe1 70.5(3) . .
C12 C13 Fe1 70.3(2) . .
C14 C13 H13 125.6 . .
C12 C13 H13 125.6 . .
Fe1 C13 H13 125.2 . .
C13 C14 C10 108.3(4) . .
C13 C14 Fe1 69.9(2) . .
C10 C14 Fe1 70.3(2) . .
C13 C14 H14 125.8 . .
C10 C14 H14 125.8 . .
Fe1 C14 H14 125.6 . .
C16 C15 C19 106.9(3) . .
C16 C15 C4 126.8(3) . .
C19 C15 C4 126.3(3) . .
C16 C15 Fe2 69.36(18) . .
C19 C15 Fe2 68.53(18) . .
C4 C15 Fe2 126.9(2) . .
C17 C16 C15 108.0(3) . .
C17 C16 Fe2 69.3(2) . .
C15 C16 Fe2 70.03(19) . .
C17 C16 H16 126.0 . .
C15 C16 H16 126.0 . .
Fe2 C16 H16 126.2 . .
C18 C17 C16 108.2(3) . .
C18 C17 Fe2 69.5(2) . .
C16 C17 Fe2 70.0(2) . .
C18 C17 H17 125.9 . .
C16 C17 H17 125.9 . .
Fe2 C17 H17 126.2 . .
C19 C18 C17 108.0(3) . .
C19 C18 Fe2 69.6(2) . .
C17 C18 Fe2 69.8(2) . .
C19 C18 H18 126.0 . .
C17 C18 H18 126.0 . .
Fe2 C18 H18 126.2 . .
C18 C19 C15 108.9(3) . .
C18 C19 Fe2 70.1(2) . .
C15 C19 Fe2 70.53(19) . .
C18 C19 H19 125.5 . .
C15 C19 H19 125.5 . .
Fe2 C19 H19 125.5 . .
C21 C20 C24 108.2(4) . .
C21 C20 Fe2 69.9(2) . .
C24 C20 Fe2 70.3(2) . .
C21 C20 H20 125.9 . .
C24 C20 H20 125.9 . .
Fe2 C20 H20 125.5 . .
C20 C21 C22 108.0(4) . .
C20 C21 Fe2 69.6(2) . .
C22 C21 Fe2 69.5(2) . .
C20 C21 H21 126.0 . .
C22 C21 H21 126.0 . .
Fe2 C21 H21 126.4 . .
C23 C22 C21 108.2(4) . .
C23 C22 Fe2 70.1(2) . .
C21 C22 Fe2 69.8(2) . .
C23 C22 H22 125.9 . .
C21 C22 H22 125.9 . .
Fe2 C22 H22 125.8 . .
C22 C23 C24 107.9(4) . .
C22 C23 Fe2 69.4(2) . .
C24 C23 Fe2 70.0(2) . .
C22 C23 H23 126.0 . .
C24 C23 H23 126.0 . .
Fe2 C23 H23 126.1 . .
C23 C24 C20 107.7(3) . .
C23 C24 Fe2 69.5(2) . .
C20 C24 Fe2 69.1(2) . .
C23 C24 H24 126.2 . .
C20 C24 H24 126.2 . .
Fe2 C24 H24 126.8 . .
C26 C25 C30 118.4(3) . .
C26 C25 P1 122.0(3) . .
C30 C25 P1 119.5(3) . .
C25 C26 C27 119.9(4) . .
C25 C26 H26 120.1 . .
C27 C26 H26 120.1 . .
C28 C27 C26 120.7(4) . .
C28 C27 H27 119.7 . .
C26 C27 H27 119.7 . .
C29 C28 C27 119.8(3) . .
C29 C28 H28 120.1 . .
C27 C28 H28 120.1 . .
C28 C29 C30 119.8(3) . .
C28 C29 H29 120.1 . .
C30 C29 H29 120.1 . .
C29 C30 C25 121.4(3) . .
C29 C30 H30 119.3 . .
C25 C30 H30 119.3 . .
O1 C31 W1 176.0(3) . .
O2 C32 W1 175.8(3) . .
Cl1 C33 Cl2 113.1(3) . .
Cl1 C33 H33A 109.0 . .
Cl2 C33 H33A 109.0 . .
Cl1 C33 H33B 109.0 . .
Cl2 C33 H33B 109.0 . .
H33A C33 H33B 107.8 . .
C13 Fe1 C12 40.0(2) . .
C13 Fe1 C14 39.6(2) . .
C12 Fe1 C14 67.11(18) . .
C13 Fe1 C9 109.13(17) . .
C12 Fe1 C9 135.80(18) . .
C14 Fe1 C9 111.33(16) . .
C13 Fe1 C10 67.07(18) . .
C12 Fe1 C10 67.42(17) . .
C14 Fe1 C10 40.0(2) . .
C9 Fe1 C10 140.96(18) . .
C13 Fe1 C11 67.14(18) . .
C12 Fe1 C11 40.13(19) . .
C14 Fe1 C11 67.15(16) . .
C9 Fe1 C11 175.85(17) . .
C10 Fe1 C11 40.10(18) . .
C13 Fe1 C8 110.84(17) . .
C12 Fe1 C8 110.03(16) . .
C14 Fe1 C8 139.2(2) . .
C9 Fe1 C8 40.69(14) . .
C10 Fe1 C8 177.42(15) . .
C11 Fe1 C8 138.04(17) . .
C13 Fe1 C6 177.45(18) . .
C12 Fe1 C6 142.41(18) . .
C14 Fe1 C6 139.76(19) . .
C9 Fe1 C6 68.52(14) . .
C10 Fe1 C6 114.01(16) . .
C11 Fe1 C6 115.25(16) . .
C8 Fe1 C6 68.14(14) . .
C13 Fe1 C7 140.30(19) . .
C12 Fe1 C7 112.99(16) . .
C14 Fe1 C7 179.77(19) . .
C9 Fe1 C7 68.45(15) . .
C10 Fe1 C7 140.18(19) . .
C11 Fe1 C7 113.06(16) . .
C8 Fe1 C7 40.61(15) . .
C6 Fe1 C7 40.28(14) . .
C13 Fe1 C5 136.95(18) . .
C12 Fe1 C5 176.47(18) . .
C14 Fe1 C5 111.60(16) . .
C9 Fe1 C5 41.12(13) . .
C10 Fe1 C5 113.91(15) . .
C11 Fe1 C5 142.90(17) . .
C8 Fe1 C5 68.62(13) . .
C6 Fe1 C5 40.58(13) . .
C7 Fe1 C5 68.29(13) . .
C19 Fe2 C20 121.62(16) . .
C19 Fe2 C22 122.27(16) . .
C20 Fe2 C22 68.26(16) . .
C19 Fe2 C18 40.32(15) . .
C20 Fe2 C18 156.72(17) . .
C22 Fe2 C18 106.79(16) . .
C19 Fe2 C21 106.38(16) . .
C20 Fe2 C21 40.43(15) . .
C22 Fe2 C21 40.66(17) . .
C18 Fe2 C21 121.05(16) . .
C19 Fe2 C17 68.12(16) . .
C20 Fe2 C17 161.13(16) . .
C22 Fe2 C17 122.35(16) . .
C18 Fe2 C17 40.67(16) . .
C21 Fe2 C17 157.43(16) . .
C19 Fe2 C23 158.94(15) . .
C20 Fe2 C23 68.33(16) . .
C22 Fe2 C23 40.48(16) . .
C18 Fe2 C23 123.61(16) . .
C21 Fe2 C23 68.22(16) . .
C17 Fe2 C23 108.60(16) . .
C19 Fe2 C16 68.40(15) . .
C20 Fe2 C16 124.28(15) . .
C22 Fe2 C16 158.76(16) . .
C18 Fe2 C16 68.50(15) . .
C21 Fe2 C16 159.70(15) . .
C17 Fe2 C16 40.69(14) . .
C23 Fe2 C16 123.63(16) . .
C19 Fe2 C24 158.28(15) . .
C20 Fe2 C24 40.63(15) . .
C22 Fe2 C24 68.11(16) . .
C18 Fe2 C24 160.65(16) . .
C21 Fe2 C24 68.09(15) . .
C17 Fe2 C24 125.00(16) . .
C23 Fe2 C24 40.53(16) . .
C16 Fe2 C24 109.08(15) . .
C19 Fe2 C15 40.94(13) . .
C20 Fe2 C15 107.43(14) . .
C22 Fe2 C15 158.86(16) . .
C18 Fe2 C15 68.52(13) . .
C21 Fe2 C15 122.71(15) . .
C17 Fe2 C15 68.40(14) . .
C23 Fe2 C15 159.11(15) . .
C16 Fe2 C15 40.61(14) . .
C24 Fe2 C15 123.01(14) . .
C31 W1 C31 84.74(19) . 4_854
C31 W1 C32 89.57(13) . 4_854
C31 W1 C32 88.54(13) 4_854 4_854
C31 W1 C32 88.54(13) . .
C31 W1 C32 89.57(13) 4_854 .
C32 W1 C32 177.44(18) 4_854 .
C31 W1 P1 174.39(9) . 4_854
C31 W1 P1 89.65(9) 4_854 4_854
C32 W1 P1 90.04(9) 4_854 4_854
C32 W1 P1 91.68(9) . 4_854
C31 W1 P1 89.66(9) . .
C31 W1 P1 174.39(9) 4_854 .
C32 W1 P1 91.68(9) 4_854 .
C32 W1 P1 90.04(9) . .
P1 W1 P1 95.95(4) 4_854 .
C4 P1 C1 91.46(15) . .
C4 P1 C25 103.21(14) . .
C1 P1 C25 101.07(14) . .
C4 P1 W1 115.06(10) . .
C1 P1 W1 122.11(10) . .
C25 P1 W1 119.17(11) . .

loop_
_geom_bond_atom_site_label_1
_geom_bond_atom_site_label_2
_geom_bond_distance
_geom_bond_site_symmetry_2
C1 C2 1.344(5) .
C1 C5 1.452(5) .
C1 P1 1.832(3) .
C2 C3 1.450(5) .
C2 H2 0.9300 .
C3 C4 1.342(5) .
C3 H3 0.9300 .
C4 C15 1.459(5) .
C4 P1 1.824(3) .
C5 C6 1.429(5) .
C5 C9 1.441(5) .
C5 Fe1 2.068(3) .
C6 C7 1.414(5) .
C6 Fe1 2.053(3) .
C6 H6 0.9300 .
C7 C8 1.422(5) .
C7 Fe1 2.053(4) .
C7 H7 0.9300 .
C8 C9 1.418(5) .
C8 Fe1 2.043(3) .
C8 H8 0.9300 .
C9 Fe1 2.035(3) .
C9 H9 0.9300 .
C10 C14 1.393(7) .
C10 C11 1.398(6) .
C10 Fe1 2.038(4) .
C10 H10 0.9300 .
C11 C12 1.396(7) .
C11 Fe1 2.039(4) .
C11 H11 0.9300 .
C12 C13 1.386(7) .
C12 Fe1 2.029(4) .
C12 H12 0.9300 .
C13 C14 1.374(7) .
C13 Fe1 2.022(4) .
C13 H13 0.9300 .
C14 Fe1 2.030(4) .
C14 H14 0.9300 .
C15 C16 1.427(5) .
C15 C19 1.432(5) .
C15 Fe2 2.060(3) .
C16 C17 1.423(5) .
C16 Fe2 2.051(3) .
C16 H16 0.9300 .
C17 C18 1.419(6) .
C17 Fe2 2.043(4) .
C17 H17 0.9300 .
C18 C19 1.404(5) .
C18 Fe2 2.039(4) .
C18 H18 0.9300 .
C19 Fe2 2.033(3) .
C19 H19 0.9300 .
C20 C21 1.409(5) .
C20 C24 1.420(5) .
C20 Fe2 2.037(4) .
C20 H20 0.9300 .
C21 C22 1.417(6) .
C21 Fe2 2.041(4) .
C21 H21 0.9300 .
C22 C23 1.413(6) .
C22 Fe2 2.037(4) .
C22 H22 0.9300 .
C23 C24 1.420(6) .
C23 Fe2 2.046(4) .
C23 H23 0.9300 .
C24 Fe2 2.053(3) .
C24 H24 0.9300 .
C25 C26 1.384(5) .
C25 C30 1.391(5) .
C25 P1 1.836(3) .
C26 C27 1.390(5) .
C26 H26 0.9300 .
C27 C28 1.383(6) .
C27 H27 0.9300 .
C28 C29 1.364(5) .
C28 H28 0.9300 .
C29 C30 1.382(5) .
C29 H29 0.9300 .
C30 H30 0.9300 .
C31 O1 1.152(4) .
C31 W1 1.990(3) .
C32 O2 1.144(4) .
C32 W1 2.040(3) .
C33 Cl1 1.721(5) .
C33 Cl2 1.739(5) .
C33 H33A 0.9700 .
C33 H33B 0.9700 .
W1 C31 1.990(3) 4_854
W1 C32 2.040(3) 4_854
W1 P1 2.5356(8) 4_854
W1 P1 2.5356(8) .

loop_
_geom_torsion_atom_site_label_1
_geom_torsion_atom_site_label_2
_geom_torsion_atom_site_label_3
_geom_torsion_atom_site_label_4
_geom_torsion
C5 C1 C2 C3 178.7(3)
P1 C1 C2 C3 3.1(3)
C1 C2 C3 C4 0.7(4)
C2 C3 C4 C15 180.0(3)
C2 C3 C4 P1 -4.1(3)
C2 C1 C5 C6 170.8(3)
P1 C1 C5 C6 -14.2(5)
C2 C1 C5 C9 -11.3(5)
P1 C1 C5 C9 163.6(3)
C2 C1 C5 Fe1 78.8(4)
P1 C1 C5 Fe1 -106.2(3)
C9 C5 C6 C7 -1.3(4)
C1 C5 C6 C7 176.9(3)
Fe1 C5 C6 C7 -59.4(2)
C9 C5 C6 Fe1 58.1(2)
C1 C5 C6 Fe1 -123.7(3)
C5 C6 C7 C8 0.7(4)
Fe1 C6 C7 C8 -59.0(2)
C5 C6 C7 Fe1 59.6(2)
C6 C7 C8 C9 0.2(4)
Fe1 C7 C8 C9 -59.1(2)
C6 C7 C8 Fe1 59.3(2)
C7 C8 C9 C5 -1.0(4)
Fe1 C8 C9 C5 -60.6(2)
C7 C8 C9 Fe1 59.5(2)
C6 C5 C9 C8 1.4(4)
C1 C5 C9 C8 -176.8(3)
Fe1 C5 C9 C8 60.1(2)
C6 C5 C9 Fe1 -58.7(2)
C1 C5 C9 Fe1 123.0(3)
C14 C10 C11 C12 -0.4(4)
Fe1 C10 C11 C12 59.5(3)
C14 C10 C11 Fe1 -59.8(3)
C10 C11 C12 C13 0.3(4)
Fe1 C11 C12 C13 60.0(3)
C10 C11 C12 Fe1 -59.7(3)
C11 C12 C13 C14 -0.1(5)
Fe1 C12 C13 C14 60.3(3)
C11 C12 C13 Fe1 -60.4(3)
C12 C13 C14 C10 -0.1(5)
Fe1 C13 C14 C10 60.0(3)
C12 C13 C14 Fe1 -60.1(3)
C11 C10 C14 C13 0.3(5)
Fe1 C10 C14 C13 -59.7(3)
C11 C10 C14 Fe1 60.0(3)
C3 C4 C15 C16 -155.4(3)
P1 C4 C15 C16 29.1(4)
C3 C4 C15 C19 24.4(5)
P1 C4 C15 C19 -151.1(3)
C3 C4 C15 Fe2 -64.7(4)
P1 C4 C15 Fe2 119.8(3)
C19 C15 C16 C17 0.7(4)
C4 C15 C16 C17 -179.5(3)
Fe2 C15 C16 C17 59.1(2)
C19 C15 C16 Fe2 -58.5(2)
C4 C15 C16 Fe2 121.4(3)
C15 C16 C17 C18 -0.3(4)
Fe2 C16 C17 C18 59.2(2)
C15 C16 C17 Fe2 -59.6(2)
C16 C17 C18 C19 -0.2(4)
Fe2 C17 C18 C19 59.4(2)
C16 C17 C18 Fe2 -59.5(2)
C17 C18 C19 C15 0.6(4)
Fe2 C18 C19 C15 60.0(2)
C17 C18 C19 Fe2 -59.5(2)
C16 C15 C19 C18 -0.8(4)
C4 C15 C19 C18 179.4(3)
Fe2 C15 C19 C18 -59.8(2)
C16 C15 C19 Fe2 59.0(2)
C4 C15 C19 Fe2 -120.8(3)
C24 C20 C21 C22 -0.9(4)
Fe2 C20 C21 C22 59.2(3)
C24 C20 C21 Fe2 -60.1(2)
C20 C21 C22 C23 0.6(4)
Fe2 C21 C22 C23 59.8(3)
C20 C21 C22 Fe2 -59.2(2)
C21 C22 C23 C24 0.0(4)
Fe2 C22 C23 C24 59.6(2)
C21 C22 C23 Fe2 -59.6(3)
C22 C23 C24 C20 -0.6(4)
Fe2 C23 C24 C20 58.7(2)
C22 C23 C24 Fe2 -59.3(2)
C21 C20 C24 C23 0.9(4)
Fe2 C20 C24 C23 -59.0(2)
C21 C20 C24 Fe2 59.9(2)
C30 C25 C26 C27 -0.9(6)
P1 C25 C26 C27 175.6(4)
C25 C26 C27 C28 2.8(7)
C26 C27 C28 C29 -2.6(7)
C27 C28 C29 C30 0.5(6)
C28 C29 C30 C25 1.4(6)
C26 C25 C30 C29 -1.1(6)
P1 C25 C30 C29 -177.7(3)
C3 C4 P1 C1 4.8(2)
C15 C4 P1 C1 -179.0(3)
C3 C4 P1 C25 106.5(2)
C15 C4 P1 C25 -77.3(3)
C3 C4 P1 W1 -122.0(2)
C15 C4 P1 W1 54.2(3)
C2 C1 P1 C4 -4.4(2)
C5 C1 P1 C4 179.8(3)
C2 C1 P1 C25 -108.1(2)
C5 C1 P1 C25 76.0(3)
C2 C1 P1 W1 116.7(2)
C5 C1 P1 W1 -59.1(3)
C26 C25 P1 C4 154.1(3)
C30 C25 P1 C4 -29.5(3)
C26 C25 P1 C1 -111.8(3)
C30 C25 P1 C1 64.7(3)
C26 C25 P1 W1 25.1(3)
C30 C25 P1 W1 -158.5(2)
